data_2224031
loop_
_publ_author_name
'Benzeid, Hanane'
'Saffon, Nathalie'
'Garrigues, Bernard'
'Essassi, El Mokhtar'
'Ng, Seik Weng'

_publ_section_title 1-Acetyl-4-phenyl-5a,6,7,8,9,9a-hexahydro-5<i>H</i>-1,5-benzodiazepin-2(1<i>H</i>)-one
_journal_coeditor_code TK2546
_journal_issue 11
_journal_name_full 'Acta Crystallographica Section E'
_journal_page_first o2657
_journal_paper_doi 10.1107/S1600536809039932
_journal_volume 65
_journal_year 2009
_chemical_formula_iupac 'C17 H20 N2 O2'
_chemical_formula_moiety 'C17 H20 N2 O2'
_chemical_formula_sum 'C17 H20 N2 O2'
_chemical_formula_weight 284.35
_chemical_name_systematic
;
1-Acetyl-4-phenyl-5a,6,7,8,9,9a-hexahydro-5<i>H</i>-
1,5-benzodiazepin-2(1<i>H</i>)-one
;
_space_group_IT_number 14
_symmetry_cell_setting monoclinic
_symmetry_space_group_name_Hall '-P 2ybc'
_symmetry_space_group_name_H-M 'P 1 21/c 1'
_atom_sites_solution_hydrogens geom
_atom_sites_solution_primary direct
_atom_sites_solution_secondary difmap
_audit_creation_method SHELXL-97
_cell_angle_alpha 90
_cell_angle_beta 98.0530(10)
_cell_angle_gamma 90
_cell_formula_units_Z 4
_cell_length_a 9.6794(2)
_cell_length_b 14.0095(3)
_cell_length_c 11.2832(2)
_cell_measurement_reflns_used 9928
_cell_measurement_temperature 193(2)
_cell_measurement_theta_max 30.6
_cell_measurement_theta_min 5.2
_cell_volume 1514.95(5)
_computing_cell_refinement 'SAINT (Bruker, 2005)'
_computing_data_collection 'APEX2 (Bruker, 2005)'
_computing_data_reduction 'SAINT (Bruker, 2005)'
_computing_molecular_graphics 'X-SEED (Barbour, 2001)'
_computing_publication_material 'publCIF (Westrip, 2009)'
_computing_structure_refinement 'SHELXL97 (Sheldrick, 2008)'
_computing_structure_solution 'SHELXS97 (Sheldrick, 2008)'
_diffrn_ambient_temperature 193(2)
_diffrn_measured_fraction_theta_full 0.995
_diffrn_measured_fraction_theta_max 0.995
_diffrn_measurement_device_type 'Bruker APEXII'
_diffrn_measurement_method '\f and \w'
_diffrn_radiation_monochromator graphite
_diffrn_radiation_source 'fine-focus sealed tube'
_diffrn_radiation_type MoK\a
_diffrn_radiation_wavelength 0.71073
_diffrn_reflns_av_R_equivalents 0.024
_diffrn_reflns_av_sigmaI/netI 0.017
_diffrn_reflns_limit_h_max 13
_diffrn_reflns_limit_h_min -13
_diffrn_reflns_limit_k_max 20
_diffrn_reflns_limit_k_min 0
_diffrn_reflns_limit_l_max 16
_diffrn_reflns_limit_l_min 0
_diffrn_reflns_number 27399
_diffrn_reflns_theta_full 30.5
_diffrn_reflns_theta_max 30.5
_diffrn_reflns_theta_min 5.2
_diffrn_standards_decay_% 0
_diffrn_standards_interval_count 0
_diffrn_standards_interval_time 0
_diffrn_standards_number 0
_exptl_absorpt_coefficient_mu 0.082
_exptl_absorpt_correction_type none
_exptl_crystal_colour Colorless
_exptl_crystal_density_diffrn 1.247
_exptl_crystal_density_method 'not measured'
_exptl_crystal_description Block
_exptl_crystal_F_000 608
_exptl_crystal_size_max 0.6
_exptl_crystal_size_mid 0.6
_exptl_crystal_size_min 0.6
_refine_diff_density_max 0.38
_refine_diff_density_min -0.30
_refine_ls_extinction_method none
_refine_ls_goodness_of_fit_ref 1.05
_refine_ls_hydrogen_treatment mixed
_refine_ls_matrix_type full
_refine_ls_number_parameters 195
_refine_ls_number_reflns 4591
_refine_ls_number_restraints 1
_refine_ls_restrained_S_all 1.05
_refine_ls_R_factor_all 0.055
_refine_ls_R_factor_gt 0.046
_refine_ls_shift/su_max 0.001
_refine_ls_shift/su_mean 0.001
_refine_ls_structure_factor_coef Fsqd
_refine_ls_weighting_details 'calc w=1/[\s^2^(Fo^2^)+(0.0824P)^2^+0.2971P] where P=(Fo^2^+2Fc^2^)/3'
_refine_ls_weighting_scheme calc
_refine_ls_wR_factor_gt 0.128
_refine_ls_wR_factor_ref 0.139
_reflns_number_gt 3878
_reflns_number_total 4591
_reflns_threshold_expression I>2\s(I)
_cod_data_source_file tk2546.cif
_cod_data_source_block I
_cod_depositor_comments
;
The following automatic conversions were performed:
'_symmetry_cell_setting' value 'Monoclinic' changed to 'monoclinic'
according to '/home/saulius/struct/CIF-dictionaries/cif_core.dic'
dictionary named 'cif_core.dic' version 2.4.1 from
2010-06-29.

'_exptl_absorpt_correction_type' value 'None' changed to
'none' according to '/home/saulius/struct/CIF-dictionaries/cif_core.dic'
dictionary named 'cif_core.dic' version 2.4.1 from 2010-06-29.

Automatic conversion script
Id: cif_fix_enum 1527 2010-12-29 10:47:43Z saulius 

The following automatic conversions were performed:

'_symmetry_cell_setting' value 'Monoclinic' changed to 'monoclinic'
according to /home/saulius/struct/CIF-dictionaries/cif_core.dic
dictionary named 'cif_core.dic' version 2.4.1 from
2010-06-29.

'_exptl_absorpt_correction_type' value 'None' changed to
'none' according to
/home/saulius/struct/CIF-dictionaries/cif_core.dic dictionary named
'cif_core.dic' version 2.4.1 from 2010-06-29.

Automatic conversion script
Id: cif_fix_values 1715 2011-07-08 13:25:40Z adriana 
;
_cod_original_sg_symbol_H-M 'P 21/c'
_cod_database_code 2224031
_cod_database_fobs_code 2224031

loop_
_symmetry_equiv_pos_as_xyz
'x, y, z'
'-x, y+1/2, -z+1/2'
'-x, -y, -z'
'x, -y-1/2, z-1/2'

loop_
_atom_site_type_symbol
_atom_site_label
_atom_site_fract_x
_atom_site_fract_y
_atom_site_fract_z
_atom_site_U_iso_or_equiv
_atom_site_adp_type
_atom_site_calc_flag
_atom_site_refinement_flags
_atom_site_occupancy
_atom_site_disorder_assembly
_atom_site_disorder_group
O O1 0.38581(9) 0.66240(6) 0.46797(7) 0.03445(19) Uani d . 1 . .
O O2 0.32929(9) 0.42092(6) 0.27399(8) 0.0390(2) Uani d . 1 . .
N N1 0.40005(8) 0.57744(6) 0.29988(7) 0.02455(17) Uani d . 1 . .
N N2 0.44012(9) 0.65352(6) 0.07259(8) 0.02644(18) Uani d D 1 . .
H H2 0.4411(15) 0.7098(7) 0.0384(12) 0.038(4) Uiso d D 1 . .
C C1 0.18397(12) 0.57212(10) 0.39317(10) 0.0398(3) Uani d . 1 . .
H H1A 0.1299 0.6227 0.4252 0.060 Uiso calc R 1 . .
H H1B 0.1843 0.5152 0.4436 0.060 Uiso calc R 1 . .
H H1C 0.1417 0.5566 0.3114 0.060 Uiso calc R 1 . .
C C2 0.33153(10) 0.60571(7) 0.39210(8) 0.0266(2) Uani d . 1 . .
C C3 0.53214(10) 0.62624(7) 0.28648(9) 0.02480(19) Uani d . 1 . .
H H3 0.5220 0.6951 0.3071 0.030 Uiso calc R 1 . .
C C4 0.65550(11) 0.58553(8) 0.37093(10) 0.0321(2) Uani d . 1 . .
H H4A 0.6663 0.5168 0.3538 0.039 Uiso calc R 1 . .
H H4B 0.6375 0.5918 0.4548 0.039 Uiso calc R 1 . .
C C5 0.78980(12) 0.63873(10) 0.35493(12) 0.0412(3) Uani d . 1 . .
H H5A 0.8697 0.6087 0.4059 0.049 Uiso calc R 1 . .
H H5B 0.7828 0.7058 0.3812 0.049 Uiso calc R 1 . .
C C6 0.81573(12) 0.63687(9) 0.22446(12) 0.0382(3) Uani d . 1 . .
H H6A 0.8330 0.5703 0.2009 0.046 Uiso calc R 1 . .
H H6B 0.8999 0.6750 0.2160 0.046 Uiso calc R 1 . .
C C7 0.69074(11) 0.67727(8) 0.14134(10) 0.0322(2) Uani d . 1 . .
H H7A 0.7086 0.6732 0.0572 0.039 Uiso calc R 1 . .
H H7B 0.6774 0.7453 0.1607 0.039 Uiso calc R 1 . .
C C8 0.55891(10) 0.62073(7) 0.15649(9) 0.02496(19) Uani d . 1 . .
H H8 0.5762 0.5523 0.1379 0.030 Uiso calc R 1 . .
C C9 0.33011(10) 0.59655(7) 0.03819(8) 0.02568(19) Uani d . 1 . .
C C10 0.30297(11) 0.51532(7) 0.10041(9) 0.0280(2) Uani d . 1 . .
H H10 0.2498 0.4668 0.0563 0.034 Uiso calc R 1 . .
C C11 0.34703(10) 0.49695(7) 0.22489(9) 0.02630(19) Uani d . 1 . .
C C12 0.24115(11) 0.62065(7) -0.07600(9) 0.0269(2) Uani d . 1 . .
C C13 0.09583(12) 0.61485(8) -0.08454(10) 0.0333(2) Uani d . 1 . .
H H13 0.0541 0.5972 -0.0164 0.040 Uiso calc R 1 . .
C C14 0.01201(13) 0.63481(9) -0.19226(11) 0.0390(3) Uani d . 1 . .
H H14 -0.0867 0.6311 -0.1976 0.047 Uiso calc R 1 . .
C C15 0.07343(14) 0.66027(9) -0.29194(10) 0.0400(3) Uani d . 1 . .
H H15 0.0164 0.6734 -0.3657 0.048 Uiso calc R 1 . .
C C16 0.21775(14) 0.66671(8) -0.28440(10) 0.0365(2) Uani d . 1 . .
H H16 0.2590 0.6844 -0.3527 0.044 Uiso calc R 1 . .
C C17 0.30146(12) 0.64719(7) -0.17679(9) 0.0308(2) Uani d . 1 . .
H H17 0.4000 0.6519 -0.1716 0.037 Uiso calc R 1 . .

loop_
_atom_site_aniso_label
_atom_site_aniso_U_11
_atom_site_aniso_U_22
_atom_site_aniso_U_33
_atom_site_aniso_U_12
_atom_site_aniso_U_13
_atom_site_aniso_U_23
O1 0.0456(5) 0.0305(4) 0.0279(4) -0.0012(3) 0.0075(3) -0.0051(3)
O2 0.0502(5) 0.0266(4) 0.0384(4) -0.0081(3) -0.0005(4) 0.0075(3)
N1 0.0264(4) 0.0238(4) 0.0234(4) -0.0018(3) 0.0033(3) -0.0015(3)
N2 0.0308(4) 0.0209(4) 0.0275(4) -0.0017(3) 0.0038(3) 0.0017(3)
C1 0.0286(5) 0.0589(7) 0.0326(5) -0.0009(5) 0.0063(4) 0.0009(5)
C2 0.0301(5) 0.0263(4) 0.0236(4) 0.0030(3) 0.0038(3) 0.0026(3)
C3 0.0256(4) 0.0214(4) 0.0273(4) -0.0012(3) 0.0034(3) -0.0019(3)
C4 0.0281(5) 0.0344(5) 0.0324(5) 0.0006(4) -0.0010(4) -0.0002(4)
C5 0.0286(5) 0.0494(7) 0.0440(6) -0.0053(5) -0.0006(4) -0.0051(5)
C6 0.0272(5) 0.0390(6) 0.0492(7) -0.0038(4) 0.0080(4) -0.0051(5)
C7 0.0314(5) 0.0278(5) 0.0387(5) -0.0050(4) 0.0096(4) -0.0028(4)
C8 0.0258(4) 0.0208(4) 0.0286(4) -0.0003(3) 0.0049(3) -0.0016(3)
C9 0.0310(5) 0.0233(4) 0.0229(4) -0.0006(3) 0.0047(3) -0.0026(3)
C10 0.0357(5) 0.0228(4) 0.0251(4) -0.0053(3) 0.0030(4) -0.0028(3)
C11 0.0290(4) 0.0219(4) 0.0277(4) -0.0014(3) 0.0029(3) -0.0005(3)
C12 0.0326(5) 0.0246(4) 0.0235(4) -0.0022(3) 0.0036(3) -0.0012(3)
C13 0.0335(5) 0.0366(5) 0.0300(5) -0.0015(4) 0.0056(4) 0.0012(4)
C14 0.0347(5) 0.0422(6) 0.0383(6) 0.0006(4) -0.0006(4) 0.0002(5)
C15 0.0506(7) 0.0390(6) 0.0277(5) 0.0019(5) -0.0041(5) -0.0006(4)
C16 0.0519(7) 0.0348(5) 0.0233(4) -0.0036(5) 0.0067(4) -0.0006(4)
C17 0.0383(5) 0.0283(5) 0.0263(4) -0.0042(4) 0.0065(4) -0.0023(4)

loop_
_atom_type_symbol
_atom_type_description
_atom_type_scat_dispersion_real
_atom_type_scat_dispersion_imag
_atom_type_scat_source
C C 0.0033 0.0016 'International Tables Vol C Tables 4.2.6.8 and 6.1.1.4'
H H 0.0000 0.0000 'International Tables Vol C Tables 4.2.6.8 and 6.1.1.4'
N N 0.0061 0.0033 'International Tables Vol C Tables 4.2.6.8 and 6.1.1.4'
O O 0.0106 0.0060 'International Tables Vol C Tables 4.2.6.8 and 6.1.1.4'

loop_
_geom_angle_atom_site_label_1
_geom_angle_atom_site_label_2
_geom_angle_atom_site_label_3
_geom_angle_site_symmetry_1
_geom_angle_site_symmetry_3
_geom_angle
_geom_angle_publ_flag
C2 N1 C11 . . 119.73(8) ?
C2 N1 C3 . . 117.57(8) ?
C11 N1 C3 . . 122.54(8) ?
C9 N2 C8 . . 121.44(8) ?
C9 N2 H2 . . 117.6(10) ?
C8 N2 H2 . . 120.8(10) ?
C2 C1 H1A . . 109.5 ?
C2 C1 H1B . . 109.5 ?
H1A C1 H1B . . 109.5 ?
C2 C1 H1C . . 109.5 ?
H1A C1 H1C . . 109.5 ?
H1B C1 H1C . . 109.5 ?
O1 C2 N1 . . 120.71(9) ?
O1 C2 C1 . . 120.62(9) ?
N1 C2 C1 . . 118.49(9) ?
N1 C3 C4 . . 112.03(8) ?
N1 C3 C8 . . 109.94(7) ?
C4 C3 C8 . . 110.90(8) ?
N1 C3 H3 . . 107.9 ?
C4 C3 H3 . . 107.9 ?
C8 C3 H3 . . 107.9 ?
C3 C4 C5 . . 110.28(9) ?
C3 C4 H4A . . 109.6 ?
C5 C4 H4A . . 109.6 ?
C3 C4 H4B . . 109.6 ?
C5 C4 H4B . . 109.6 ?
H4A C4 H4B . . 108.1 ?
C4 C5 C6 . . 111.23(10) ?
C4 C5 H5A . . 109.4 ?
C6 C5 H5A . . 109.4 ?
C4 C5 H5B . . 109.4 ?
C6 C5 H5B . . 109.4 ?
H5A C5 H5B . . 108.0 ?
C5 C6 C7 . . 111.19(9) ?
C5 C6 H6A . . 109.4 ?
C7 C6 H6A . . 109.4 ?
C5 C6 H6B . . 109.4 ?
C7 C6 H6B . . 109.4 ?
H6A C6 H6B . . 108.0 ?
C6 C7 C8 . . 109.85(9) ?
C6 C7 H7A . . 109.7 ?
C8 C7 H7A . . 109.7 ?
C6 C7 H7B . . 109.7 ?
C8 C7 H7B . . 109.7 ?
H7A C7 H7B . . 108.2 ?
N2 C8 C3 . . 112.54(8) ?
N2 C8 C7 . . 111.00(8) ?
C3 C8 C7 . . 109.71(8) ?
N2 C8 H8 . . 107.8 ?
C3 C8 H8 . . 107.8 ?
C7 C8 H8 . . 107.8 ?
N2 C9 C10 . . 122.81(9) ?
N2 C9 C12 . . 117.08(8) ?
C10 C9 C12 . . 119.99(9) ?
C9 C10 C11 . . 126.47(9) ?
C9 C10 H10 . . 116.8 ?
C11 C10 H10 . . 116.8 ?
O2 C11 C10 . . 123.97(9) ?
O2 C11 N1 . . 118.06(9) ?
C10 C11 N1 . . 117.51(8) ?
C13 C12 C17 . . 119.30(10) ?
C13 C12 C9 . . 120.13(9) ?
C17 C12 C9 . . 120.55(9) ?
C14 C13 C12 . . 120.40(10) ?
C14 C13 H13 . . 119.8 ?
C12 C13 H13 . . 119.8 ?
C15 C14 C13 . . 119.66(11) ?
C15 C14 H14 . . 120.2 ?
C13 C14 H14 . . 120.2 ?
C14 C15 C16 . . 120.46(11) ?
C14 C15 H15 . . 119.8 ?
C16 C15 H15 . . 119.8 ?
C17 C16 C15 . . 119.92(10) ?
C17 C16 H16 . . 120.0 ?
C15 C16 H16 . . 120.0 ?
C16 C17 C12 . . 120.26(11) ?
C16 C17 H17 . . 119.9 ?
C12 C17 H17 . . 119.9 ?

loop_
_geom_bond_atom_site_label_1
_geom_bond_atom_site_label_2
_geom_bond_site_symmetry_2
_geom_bond_distance
_geom_bond_publ_flag
O1 C2 . 1.2303(13) ?
O2 C11 . 1.2238(12) ?
N1 C2 . 1.3686(12) ?
N1 C11 . 1.4591(12) ?
N1 C3 . 1.4761(12) ?
N2 C9 . 1.3438(13) ?
N2 C8 . 1.4574(13) ?
N2 H2 . 0.878(9) ?
C1 C2 . 1.5055(15) ?
C1 H1A . 0.9800 ?
C1 H1B . 0.9800 ?
C1 H1C . 0.9800 ?
C3 C4 . 1.5298(14) ?
C3 C8 . 1.5268(13) ?
C3 H3 . 1.0000 ?
C4 C5 . 1.5309(16) ?
C4 H4A . 0.9900 ?
C4 H4B . 0.9900 ?
C5 C6 . 1.5279(18) ?
C5 H5A . 0.9900 ?
C5 H5B . 0.9900 ?
C6 C7 . 1.5315(17) ?
C6 H6A . 0.9900 ?
C6 H6B . 0.9900 ?
C7 C8 . 1.5317(14) ?
C7 H7A . 0.9900 ?
C7 H7B . 0.9900 ?
C8 H8 . 1.0000 ?
C9 C10 . 1.3815(13) ?
C9 C12 . 1.4849(14) ?
C10 C11 . 1.4328(14) ?
C10 H10 . 0.9500 ?
C12 C13 . 1.3987(15) ?
C12 C17 . 1.3995(14) ?
C13 C14 . 1.3919(16) ?
C13 H13 . 0.9500 ?
C14 C15 . 1.3904(17) ?
C14 H14 . 0.9500 ?
C15 C16 . 1.3904(19) ?
C15 H15 . 0.9500 ?
C16 C17 . 1.3892(16) ?
C16 H16 . 0.9500 ?
C17 H17 . 0.9500 ?

loop_
_geom_hbond_atom_site_label_D
_geom_hbond_atom_site_label_H
_geom_hbond_atom_site_label_A
_geom_hbond_site_symmetry_A
_geom_hbond_distance_DH
_geom_hbond_distance_HA
_geom_hbond_distance_DA
_geom_hbond_angle_DHA
_geom_hbond_publ_flag
N2 H2 O1 4_575 0.880(10) 2.001(9) 2.8540(10) 164.0(10) y

loop_
_geom_torsion_atom_site_label_1
_geom_torsion_atom_site_label_2
_geom_torsion_atom_site_label_3
_geom_torsion_atom_site_label_4
_geom_torsion_site_symmetry_1
_geom_torsion_site_symmetry_2
_geom_torsion_site_symmetry_3
_geom_torsion_site_symmetry_4
_geom_torsion
_geom_torsion_publ_flag
C11 N1 C2 O1 . . . . 168.01(9) ?
C3 N1 C2 O1 . . . . -7.51(14) ?
C11 N1 C2 C1 . . . . -16.81(14) ?
C3 N1 C2 C1 . . . . 167.66(9) ?
C2 N1 C3 C4 . . . . 81.59(10) ?
C11 N1 C3 C4 . . . . -93.80(10) ?
C2 N1 C3 C8 . . . . -154.61(8) ?
C11 N1 C3 C8 . . . . 30.00(11) ?
N1 C3 C4 C5 . . . . -179.46(9) ?
C8 C3 C4 C5 . . . . 57.29(11) ?
C3 C4 C5 C6 . . . . -55.11(13) ?
C4 C5 C6 C7 . . . . 55.70(14) ?
C5 C6 C7 C8 . . . . -57.34(12) ?
C9 N2 C8 C3 . . . . -80.75(11) ?
C9 N2 C8 C7 . . . . 155.86(9) ?
N1 C3 C8 N2 . . . . 52.05(10) ?
C4 C3 C8 N2 . . . . 176.50(8) ?
N1 C3 C8 C7 . . . . 176.16(8) ?
C4 C3 C8 C7 . . . . -59.39(10) ?
C6 C7 C8 N2 . . . . -176.16(8) ?
C6 C7 C8 C3 . . . . 58.84(11) ?
C8 N2 C9 C10 . . . . 17.64(14) ?
C8 N2 C9 C12 . . . . -158.47(9) ?
N2 C9 C10 C11 . . . . 24.81(16) ?
C12 C9 C10 C11 . . . . -159.20(10) ?
C9 C10 C11 O2 . . . . -174.30(11) ?
C9 C10 C11 N1 . . . . 13.72(15) ?
C2 N1 C11 O2 . . . . -55.02(13) ?
C3 N1 C11 O2 . . . . 120.27(11) ?
C2 N1 C11 C10 . . . . 117.44(10) ?
C3 N1 C11 C10 . . . . -67.27(12) ?
N2 C9 C12 C13 . . . . -138.24(10) ?
C10 C9 C12 C13 . . . . 45.54(14) ?
N2 C9 C12 C17 . . . . 43.26(13) ?
C10 C9 C12 C17 . . . . -132.96(10) ?
C17 C12 C13 C14 . . . . 0.29(16) ?
C9 C12 C13 C14 . . . . -178.23(10) ?
C12 C13 C14 C15 . . . . 0.27(18) ?
C13 C14 C15 C16 . . . . -0.56(19) ?
C14 C15 C16 C17 . . . . 0.29(18) ?
C15 C16 C17 C12 . . . . 0.27(17) ?
C13 C12 C17 C16 . . . . -0.56(16) ?
C9 C12 C17 C16 . . . . 177.95(9) ?
